data_7015985
loop_
_publ_author_name
'Chia, Eugene Y.'
'Naeem, Saira'
'Delaude, Lionel'
'White, Andrew J. P.'
'Wilton-Ely, James D E T'

_publ_section_title
;
 Gold(i) complexes bearing mixed-donor ligands derived from
 N-heterocyclic carbenes.
;
_journal_issue 25
_journal_name_full 'Dalton transactions (Cambridge, England : 2003)'
_journal_page_first 6645
_journal_page_last 6658
_journal_paper_doi 10.1039/c0dt01613f
_journal_volume 40
_journal_year 2011
_chemical_formula_moiety 'C58 H58 Ag2 Au F6 N6 O6 S4, C F3 O3 S, C H2 Cl2'
_chemical_formula_sum 'C60 H60 Ag2 Au Cl2 F9 N6 O9 S5'
_chemical_formula_weight 1824.05
_chemical_name_systematic
;
?
;
_space_group_IT_number 13
_symmetry_cell_setting monoclinic
_symmetry_space_group_name_Hall '-P 2yc'
_symmetry_space_group_name_H-M 'P 1 2/c 1'
_atom_sites_solution_hydrogens geom
_atom_sites_solution_primary direct
_atom_sites_solution_secondary difmap
_audit_creation_method SHELXL-97
_cell_angle_alpha 90.00
_cell_angle_beta 102.4511(14)
_cell_angle_gamma 90.00
_cell_formula_units_Z 2
_cell_length_a 10.31542(15)
_cell_length_b 16.59529(19)
_cell_length_c 20.2361(3)
_cell_measurement_reflns_used 9632
_cell_measurement_temperature 173
_cell_measurement_theta_max 72.3410
_cell_measurement_theta_min 2.2340
_cell_volume 3382.69(8)
_computing_cell_refinement 'CrysAlis RED, Oxford Diffraction Ltd'
_computing_data_collection 'CrysAlis CCD, Oxford Diffraction Ltd'
_computing_data_reduction 'CrysAlis RED, Oxford Diffraction Ltd'
_computing_molecular_graphics 'Bruker SHELXTL'
_computing_publication_material 'Bruker SHELXTL'
_computing_structure_refinement 'SHELXL-97 (Sheldrick, 1997)'
_computing_structure_solution 'SHELXS-97 (Sheldrick, 1990)'
_diffrn_ambient_temperature 173
_diffrn_detector_area_resol_mean 8.2556
_diffrn_measured_fraction_theta_full 0.987
_diffrn_measured_fraction_theta_max 0.978
_diffrn_measurement_device_type 'OD Xcalibur PX Ultra'
_diffrn_measurement_method 'omega scans'
_diffrn_radiation_monochromator graphite
_diffrn_radiation_source 'Enhance Ultra (Cu) X-ray Source'
_diffrn_radiation_type CuK\a
_diffrn_radiation_wavelength 1.54184
_diffrn_reflns_av_R_equivalents 0.0353
_diffrn_reflns_av_sigmaI/netI 0.0304
_diffrn_reflns_limit_h_max 11
_diffrn_reflns_limit_h_min -12
_diffrn_reflns_limit_k_max 20
_diffrn_reflns_limit_k_min -19
_diffrn_reflns_limit_l_max 17
_diffrn_reflns_limit_l_min -25
_diffrn_reflns_number 14888
_diffrn_reflns_theta_full 71.50
_diffrn_reflns_theta_max 72.49
_diffrn_reflns_theta_min 2.66
_diffrn_standards_number 0
_exptl_absorpt_coefficient_mu 11.489
_exptl_absorpt_correction_T_max 0.728
_exptl_absorpt_correction_T_min 0.123
_exptl_absorpt_correction_type analytical
_exptl_absorpt_process_details
;
CrysAlisPro, Oxford Diffraction Ltd.,
Version 1.171.33.55 (release 05-01-2010 CrysAlis171 .NET)
(compiled Jan 5 2010,16:28:46)
Analytical numeric absorption correction using a multifaceted crystal
model based on expressions derived by R.C. Clark & J.S. Reid.
(Clark, R. C. & Reid, J. S. (1995). Acta Cryst. A51, 887-897)
;
_exptl_crystal_colour Yellow
_exptl_crystal_density_diffrn 1.791
_exptl_crystal_density_method 'not measured'
_exptl_crystal_description plates
_exptl_crystal_F_000 1804
_exptl_crystal_size_max 0.32
_exptl_crystal_size_mid 0.21
_exptl_crystal_size_min 0.03
_refine_diff_density_max 1.608
_refine_diff_density_min -1.539
_refine_diff_density_rms 0.143
_refine_ls_extinction_method none
_refine_ls_goodness_of_fit_ref 1.105
_refine_ls_hydrogen_treatment constr
_refine_ls_matrix_type full
_refine_ls_number_parameters 513
_refine_ls_number_reflns 6557
_refine_ls_number_restraints 265
_refine_ls_restrained_S_all 1.147
_refine_ls_R_factor_all 0.0563
_refine_ls_R_factor_gt 0.0524
_refine_ls_shift/su_max 0.002
_refine_ls_shift/su_mean 0.000
_refine_ls_structure_factor_coef Fsqd
_refine_ls_weighting_details 'calc w=1/[\s^2^(Fo^2^)+(0.0983P)^2^+6.8044P] where P=(Fo^2^+2Fc^2^)/3'
_refine_ls_weighting_scheme calc
_refine_ls_wR_factor_gt 0.1501
_refine_ls_wR_factor_ref 0.1531
_reflns_number_gt 5989
_reflns_number_total 6557
_reflns_threshold_expression >2sigma(I)
_cod_data_source_file c0dt01613f.txt
_cod_data_source_block 13
_cod_depositor_comments
;
The following automatic conversions were performed:

'_symmetry_cell_setting' value 'Monoclinic' changed to 'monoclinic'
according to /home/saulius/struct/CIF-dictionaries/cif_core.dic
dictionary named 'cif_core.dic' version 2.4.1 from 2010-06-29.

Automatic conversion script
Id: cif_fix_values 1715 2011-07-08 13:25:40Z adriana 
;
_cod_original_sg_symbol_H-M P2/c
_cod_database_code 7015985

loop_
_symmetry_equiv_pos_as_xyz
'x, y, z'
'-x, y, -z+1/2'
'-x, -y, -z'
'x, -y, z-1/2'

loop_
_atom_site_label
_atom_site_type_symbol
_atom_site_fract_x
_atom_site_fract_y
_atom_site_fract_z
_atom_site_U_iso_or_equiv
_atom_site_adp_type
_atom_site_occupancy
_atom_site_symmetry_multiplicity
_atom_site_calc_flag
_atom_site_refinement_flags
_atom_site_disorder_assembly
_atom_site_disorder_group
Au1 Au 0.5000 0.237808(18) 0.7500 0.03519(13) Uani 1 2 d S . .
Ag1 Ag 0.42704(19) 0.09613(8) 0.66576(10) 0.0591(4) Uani 0.770(6) 1 d PU . 1
Ag1' Ag 0.3846(7) 0.0887(2) 0.6812(2) 0.0525(10) Uani 0.230(6) 1 d PU . 2
S1 S 0.30493(13) 0.23043(8) 0.66889(7) 0.0371(3) Uani 1 1 d . . .
C2 C 0.3365(5) 0.2755(3) 0.5955(3) 0.0350(11) Uani 1 1 d . . .
N3 N 0.4359(5) 0.3128(3) 0.5821(2) 0.0409(10) Uani 1 1 d . . .
C4 C 0.2202(5) 0.2749(3) 0.5367(3) 0.0323(10) Uani 1 1 d . . .
N5 N 0.1540(5) 0.2099(3) 0.5078(2) 0.0391(10) Uani 1 1 d . . .
C6 C 0.0622(7) 0.2344(4) 0.4498(3) 0.0481(15) Uani 1 1 d . . .
H6A H 0.0036 0.2008 0.4190 0.058 Uiso 1 1 calc R . .
C7 C 0.0732(6) 0.3142(4) 0.4464(3) 0.0468(13) Uani 1 1 d . . .
H7A H 0.0226 0.3481 0.4126 0.056 Uiso 1 1 calc R . .
N8 N 0.1705(5) 0.3392(3) 0.5004(2) 0.0354(9) Uani 1 1 d . . .
C9 C 0.1802(6) 0.1269(3) 0.5288(3) 0.0424(12) Uani 1 1 d . . .
C10 C 0.2918(8) 0.0909(4) 0.5135(5) 0.064(2) Uani 1 1 d . . .
C11 C 0.3180(9) 0.0132(5) 0.5383(7) 0.085(3) Uani 1 1 d . . .
H11A H 0.3948 -0.0133 0.5303 0.101 Uiso 1 1 calc R . .
C12 C 0.2392(9) -0.0268(4) 0.5733(5) 0.076(3) Uani 1 1 d . . .
C13 C 0.1296(8) 0.0115(4) 0.5864(4) 0.064(2) Uani 1 1 d . . .
H13A H 0.0750 -0.0162 0.6112 0.076 Uiso 1 1 calc R . .
C14 C 0.0958(7) 0.0901(4) 0.5642(3) 0.0484(14) Uani 1 1 d . . .
C15 C 0.3789(12) 0.1340(6) 0.4731(7) 0.103(4) Uani 1 1 d . . .
H15A H 0.4523 0.1607 0.5042 0.154 Uiso 1 1 calc R . .
H15B H 0.3260 0.1743 0.4436 0.154 Uiso 1 1 calc R . .
H15C H 0.4145 0.0948 0.4455 0.154 Uiso 1 1 calc R . .
C16 C 0.2733(12) -0.1120(5) 0.6021(8) 0.120(5) Uani 1 1 d . . .
H16A H 0.3019 -0.1455 0.5680 0.179 Uiso 1 1 calc R . .
H16B H 0.1947 -0.1361 0.6140 0.179 Uiso 1 1 calc R . .
H16C H 0.3451 -0.1087 0.6425 0.179 Uiso 1 1 calc R . .
C17 C -0.0198(8) 0.1315(5) 0.5821(5) 0.069(2) Uani 1 1 d . . .
H17A H 0.0101 0.1630 0.6236 0.103 Uiso 1 1 calc R . .
H17B H -0.0849 0.0913 0.5894 0.103 Uiso 1 1 calc R . .
H17C H -0.0608 0.1676 0.5451 0.103 Uiso 1 1 calc R . .
C18 C 0.2072(5) 0.4228(3) 0.5158(3) 0.0370(11) Uani 1 1 d . . .
C19 C 0.1580(6) 0.4603(4) 0.5664(3) 0.0401(12) Uani 1 1 d . . .
C20 C 0.1950(6) 0.5398(4) 0.5803(3) 0.0454(13) Uani 1 1 d . . .
H20A H 0.1657 0.5668 0.6158 0.055 Uiso 1 1 calc R . .
C21 C 0.2741(7) 0.5813(4) 0.5437(4) 0.0483(14) Uani 1 1 d . . .
C22 C 0.3190(7) 0.5409(4) 0.4932(3) 0.0468(13) Uani 1 1 d . . .
H22A H 0.3720 0.5690 0.4679 0.056 Uiso 1 1 calc R . .
C23 C 0.2890(6) 0.4603(4) 0.4785(3) 0.0399(12) Uani 1 1 d . . .
C24 C 0.0655(7) 0.4186(4) 0.6038(4) 0.0520(15) Uani 1 1 d . . .
H24A H 0.1142 0.3769 0.6333 0.078 Uiso 1 1 calc R . .
H24B H -0.0076 0.3938 0.5711 0.078 Uiso 1 1 calc R . .
H24C H 0.0297 0.4581 0.6311 0.078 Uiso 1 1 calc R . .
C25 C 0.3077(9) 0.6691(4) 0.5578(5) 0.067(2) Uani 1 1 d . . .
H25A H 0.3987 0.6793 0.5529 0.101 Uiso 1 1 calc R . .
H25B H 0.3001 0.6823 0.6040 0.101 Uiso 1 1 calc R . .
H25C H 0.2461 0.7027 0.5256 0.101 Uiso 1 1 calc R . .
C26 C 0.3400(7) 0.4163(4) 0.4243(3) 0.0492(14) Uani 1 1 d . . .
H26A H 0.2676 0.4092 0.3845 0.074 Uiso 1 1 calc R . .
H26B H 0.3741 0.3634 0.4413 0.074 Uiso 1 1 calc R . .
H26C H 0.4115 0.4477 0.4117 0.074 Uiso 1 1 calc R . .
C27 C 0.5555(6) 0.3278(4) 0.6300(3) 0.0443(13) Uani 1 1 d . . .
C28 C 0.5682(7) 0.3986(4) 0.6678(3) 0.0516(15) Uani 1 1 d . . .
H28A H 0.4935 0.4324 0.6667 0.062 Uiso 1 1 calc R . .
C29 C 0.6914(8) 0.4191(6) 0.7069(4) 0.067(2) Uani 1 1 d . . .
H29A H 0.7010 0.4673 0.7328 0.080 Uiso 1 1 calc R . .
C30 C 0.7976(7) 0.3713(7) 0.7087(4) 0.074(3) Uani 1 1 d . . .
H30A H 0.8819 0.3871 0.7346 0.089 Uiso 1 1 calc R . .
C31 C 0.7855(7) 0.3000(7) 0.6733(4) 0.076(3) Uani 1 1 d . . .
H31A H 0.8607 0.2660 0.6767 0.091 Uiso 1 1 calc R . .
C32 C 0.6643(7) 0.2769(5) 0.6327(4) 0.0566(16) Uani 1 1 d . . .
H32A H 0.6560 0.2281 0.6077 0.068 Uiso 1 1 calc R . .
S40 S 0.7162(3) 0.0287(2) 0.69978(16) 0.0819(10) Uani 0.770(6) 1 d PDU . 1
O41 O 0.6192(9) 0.0414(7) 0.6395(4) 0.097(3) Uani 0.770(6) 1 d PDU . 1
O42 O 0.6790(12) 0.0114(6) 0.7625(4) 0.110(3) Uani 0.770(6) 1 d PDU . 1
O43 O 0.8218(10) 0.0888(6) 0.7104(6) 0.115(4) Uani 0.770(6) 1 d PDU . 1
C40 C 0.7933(11) -0.0643(6) 0.6919(6) 0.123(6) Uani 0.770(6) 1 d PDU . 1
F41 F 0.8808(14) -0.0828(9) 0.7482(7) 0.183(5) Uani 0.770(6) 1 d PDU . 1
F42 F 0.8486(13) -0.0594(9) 0.6416(7) 0.168(4) Uani 0.770(6) 1 d PDU . 1
F43 F 0.7024(14) -0.1224(8) 0.6825(8) 0.170(4) Uani 0.770(6) 1 d PDU . 1
S40' S 0.6194(13) -0.0355(8) 0.7093(7) 0.103(4) Uiso 0.230(6) 1 d PDU . 2
O41' O 0.564(3) 0.0172(16) 0.6545(12) 0.097(6) Uiso 0.230(6) 1 d PDU . 2
O42' O 0.600(3) -0.0147(19) 0.7750(10) 0.109(7) Uiso 0.230(6) 1 d PDU . 2
O43' O 0.622(3) -0.1191(10) 0.6937(16) 0.109(7) Uiso 0.230(6) 1 d PDU . 2
C40' C 0.7921(16) -0.0082(16) 0.7201(14) 0.133(12) Uiso 0.230(6) 1 d PDU . 2
F41' F 0.813(3) 0.0676(19) 0.740(2) 0.171(8) Uiso 0.230(6) 1 d PDU . 2
F42' F 0.868(3) -0.053(3) 0.767(2) 0.178(7) Uiso 0.230(6) 1 d PDU . 2
F43' F 0.829(3) -0.017(2) 0.6624(17) 0.139(6) Uiso 0.230(6) 1 d PDU . 2
S50 S -0.0187(8) 0.3674(5) 0.2552(5) 0.050(2) Uiso 0.256(6) 1 d PDU A -1
O51 O 0.0423(19) 0.4237(10) 0.3079(9) 0.048(5) Uiso 0.256(6) 1 d PDU A -1
O52 O -0.114(2) 0.3163(15) 0.2756(15) 0.124(8) Uiso 0.256(6) 1 d PDU A -1
O53 O -0.052(3) 0.4033(16) 0.1897(9) 0.079(7) Uiso 0.256(6) 1 d PDU A -1
C50 C 0.1193(14) 0.3027(9) 0.2548(8) 0.056(6) Uiso 0.256(6) 1 d PDU A -1
F51 F 0.119(2) 0.2676(13) 0.1963(9) 0.092(6) Uiso 0.256(6) 1 d PDU A -1
F52 F 0.2320(17) 0.3445(15) 0.2671(15) 0.139(8) Uiso 0.256(6) 1 d PDU A -1
F53 F 0.125(2) 0.2491(11) 0.3036(9) 0.080(5) Uiso 0.256(6) 1 d PDU A -1
S50' S 0.0205(8) 0.3875(4) 0.2502(4) 0.040(2) Uiso 0.244(6) 1 d PDU A -2
O51' O 0.1457(19) 0.4183(15) 0.2893(14) 0.120(8) Uiso 0.244(6) 1 d PDU A -2
O52' O -0.081(2) 0.3893(16) 0.2887(14) 0.108(7) Uiso 0.244(6) 1 d PDU A -2
O53' O 0.001(2) 0.4093(12) 0.1826(6) 0.056(5) Uiso 0.244(6) 1 d PDU A -2
C50' C 0.0656(17) 0.2824(6) 0.2569(8) 0.078(9) Uiso 0.244(6) 1 d PDU A -2
F51' F 0.075(3) 0.2472(12) 0.2004(10) 0.093(6) Uiso 0.244(6) 1 d PDU A -2
F52' F 0.1808(17) 0.2752(11) 0.3021(9) 0.075(5) Uiso 0.244(6) 1 d PDU A -2
F53' F -0.011(2) 0.2362(11) 0.2859(13) 0.106(7) Uiso 0.244(6) 1 d PDU A -2
C60 C 0.578(5) 0.6932(11) 0.733(3) 0.123(14) Uiso 0.290(9) 1 d PDU B -1
H60A H 0.5632 0.6962 0.6832 0.148 Uiso 0.290(9) 1 calc PR B -1
H60B H 0.6740 0.7005 0.7523 0.148 Uiso 0.290(9) 1 calc PR B -1
Cl1 Cl 0.526(2) 0.5996(8) 0.7574(14) 0.126(5) Uiso 0.290(9) 1 d PDU B -1
Cl2 Cl 0.4868(14) 0.7683(6) 0.7633(6) 0.101(4) Uiso 0.290(9) 1 d PDU B -1
C60' C 0.580(10) 0.715(2) 0.7589(14) 0.143(19) Uiso 0.210(9) 1 d PDU B -2
H60C H 0.5197 0.7388 0.7852 0.172 Uiso 0.210(9) 1 calc PR B -2
H60D H 0.6709 0.7136 0.7879 0.172 Uiso 0.210(9) 1 calc PR B -2
Cl1' Cl 0.529(4) 0.6163(15) 0.7347(19) 0.160(10) Uiso 0.210(9) 1 d PDU B -2
Cl2' Cl 0.579(3) 0.7716(14) 0.6861(14) 0.155(9) Uiso 0.210(9) 1 d PDU B -2

loop_
_atom_site_aniso_label
_atom_site_aniso_U_11
_atom_site_aniso_U_22
_atom_site_aniso_U_33
_atom_site_aniso_U_23
_atom_site_aniso_U_13
_atom_site_aniso_U_12
Au1 0.0369(2) 0.0354(2) 0.02962(19) 0.000 -0.00094(13) 0.000
Ag1 0.0689(8) 0.0410(5) 0.0561(8) -0.0073(4) -0.0113(5) 0.0081(4)
Ag1' 0.077(3) 0.0412(12) 0.0385(14) 0.0049(9) 0.0105(13) -0.0041(14)
S1 0.0332(6) 0.0437(7) 0.0299(6) 0.0021(5) -0.0029(5) -0.0042(5)
C2 0.036(3) 0.032(2) 0.035(3) 0.004(2) 0.005(2) 0.005(2)
N3 0.035(2) 0.045(2) 0.040(2) 0.005(2) 0.0021(19) -0.0021(19)
C4 0.034(3) 0.036(2) 0.024(2) -0.0034(19) -0.0006(19) 0.001(2)
N5 0.042(2) 0.036(2) 0.036(2) -0.0004(19) 0.0003(19) 0.001(2)
C6 0.046(3) 0.051(4) 0.038(3) -0.004(2) -0.013(3) -0.004(3)
C7 0.046(3) 0.052(3) 0.035(3) 0.004(2) -0.008(2) 0.003(3)
N8 0.036(2) 0.036(2) 0.031(2) 0.0060(17) -0.0005(17) 0.0066(18)
C9 0.047(3) 0.033(3) 0.042(3) -0.004(2) -0.001(2) 0.002(2)
C10 0.058(4) 0.042(3) 0.094(6) -0.016(4) 0.021(4) 0.004(3)
C11 0.067(5) 0.041(4) 0.145(9) -0.011(5) 0.022(6) 0.008(4)
C12 0.075(5) 0.034(3) 0.103(7) 0.000(4) -0.019(5) 0.000(3)
C13 0.073(5) 0.040(3) 0.067(5) 0.008(3) -0.008(4) -0.012(3)
C14 0.048(3) 0.040(3) 0.049(3) -0.006(3) -0.007(3) -0.011(3)
C15 0.112(8) 0.075(6) 0.147(11) -0.029(6) 0.084(8) 0.006(6)
C16 0.092(7) 0.036(4) 0.204(15) 0.021(6) -0.027(8) 0.000(4)
C17 0.060(4) 0.066(5) 0.083(6) -0.005(4) 0.019(4) -0.011(4)
C18 0.035(3) 0.035(3) 0.037(3) 0.002(2) 0.000(2) 0.005(2)
C19 0.039(3) 0.041(3) 0.038(3) 0.006(2) 0.003(2) 0.008(2)
C20 0.048(3) 0.039(3) 0.048(3) -0.001(2) 0.006(3) 0.011(2)
C21 0.048(3) 0.038(3) 0.055(4) 0.003(3) 0.001(3) 0.003(2)
C22 0.051(3) 0.041(3) 0.047(3) 0.008(3) 0.005(3) 0.000(3)
C23 0.039(3) 0.041(3) 0.036(3) 0.009(2) 0.000(2) 0.004(2)
C24 0.055(4) 0.050(3) 0.053(4) 0.007(3) 0.015(3) 0.010(3)
C25 0.074(5) 0.037(3) 0.090(6) -0.006(3) 0.017(4) -0.005(3)
C26 0.056(4) 0.053(3) 0.039(3) -0.003(3) 0.010(3) -0.002(3)
C27 0.040(3) 0.055(3) 0.038(3) 0.015(2) 0.009(2) -0.006(3)
C28 0.053(4) 0.053(3) 0.045(3) 0.006(3) 0.002(3) -0.012(3)
C29 0.064(5) 0.079(5) 0.053(4) 0.007(4) 0.002(3) -0.031(4)
C30 0.041(4) 0.129(8) 0.049(4) 0.009(5) 0.000(3) -0.029(4)
C31 0.037(3) 0.134(9) 0.056(4) 0.011(5) 0.009(3) 0.015(4)
C32 0.043(3) 0.077(5) 0.047(4) 0.002(3) 0.003(3) 0.006(3)
S40 0.0788(19) 0.083(2) 0.0759(19) -0.0020(15) -0.0009(14) 0.0161(15)
O41 0.097(6) 0.103(6) 0.083(5) -0.009(5) 0.004(4) 0.039(5)
O42 0.154(7) 0.084(5) 0.085(5) -0.012(5) 0.008(5) 0.002(5)
O43 0.116(7) 0.110(7) 0.108(7) -0.022(6) 0.001(6) -0.017(6)
C40 0.096(10) 0.137(12) 0.119(11) -0.059(10) -0.015(9) 0.052(9)
F41 0.179(8) 0.175(8) 0.179(8) -0.016(8) 0.007(7) 0.032(7)
F42 0.153(7) 0.173(8) 0.174(8) 0.002(7) 0.023(7) -0.020(7)
F43 0.168(8) 0.164(8) 0.176(8) -0.007(8) 0.035(8) -0.014(7)

loop_
_atom_type_symbol
_atom_type_description
_atom_type_scat_dispersion_real
_atom_type_scat_dispersion_imag
_atom_type_scat_source
C C 0.0181 0.0091 'International Tables Vol C Tables 4.2.6.8 and 6.1.1.4'
H H 0.0000 0.0000 'International Tables Vol C Tables 4.2.6.8 and 6.1.1.4'
N N 0.0311 0.0180 'International Tables Vol C Tables 4.2.6.8 and 6.1.1.4'
O O 0.0492 0.0322 'International Tables Vol C Tables 4.2.6.8 and 6.1.1.4'
F F 0.0727 0.0534 'International Tables Vol C Tables 4.2.6.8 and 6.1.1.4'
S S 0.3331 0.5567 'International Tables Vol C Tables 4.2.6.8 and 6.1.1.4'
Ag Ag 0.1306 4.2820 'International Tables Vol C Tables 4.2.6.8 and 6.1.1.4'
Au Au -4.4197 7.2980 'International Tables Vol C Tables 4.2.6.8 and 6.1.1.4'
Cl Cl 0.3639 0.7018 'International Tables Vol C Tables 4.2.6.8 and 6.1.1.4'

loop_
_geom_angle_atom_site_label_1
_geom_angle_atom_site_label_2
_geom_angle_atom_site_label_3
_geom_angle
_geom_angle_site_symmetry_1
_geom_angle_site_symmetry_3
_geom_angle_publ_flag
S1 Au1 S1 173.92(7) . 2_656 ?
S1 Au1 Ag1 57.62(4) . . ?
S1 Au1 Ag1 116.72(4) 2_656 . ?
S1 Au1 Ag1 116.72(4) . 2_656 ?
S1 Au1 Ag1 57.62(4) 2_656 2_656 ?
Ag1 Au1 Ag1 72.01(7) . 2_656 ?
S1 Au1 Ag1' 54.61(11) . . ?
S1 Au1 Ag1' 119.37(11) 2_656 . ?
S1 Au1 Ag1' 119.37(11) . 2_656 ?
S1 Au1 Ag1' 54.61(11) 2_656 2_656 ?
Ag1' Au1 Ag1' 66.61(18) . 2_656 ?
O41 Ag1 O42 114.9(4) . 2_656 ?
O41 Ag1 S1 141.8(3) . . ?
O42 Ag1 S1 101.5(3) 2_656 . ?
O41 Ag1 Au1 108.8(3) . . ?
O42 Ag1 Au1 102.1(2) 2_656 . ?
S1 Ag1 Au1 49.44(3) . . ?
O42' Ag1' O41' 70.3(10) 2_656 . ?
O42' Ag1' S1 152.1(8) 2_656 . ?
O41' Ag1' S1 135.5(6) . . ?
O42' Ag1' Au1 123.0(9) 2_656 . ?
O41' Ag1' Au1 105.9(8) . . ?
S1 Ag1' Au1 49.25(8) . . ?
C2 S1 Au1 106.6(2) . . ?
C2 S1 Ag1' 111.7(2) . . ?
Au1 S1 Ag1' 76.14(13) . . ?
C2 S1 Ag1 99.64(19) . . ?
Au1 S1 Ag1 72.94(5) . . ?
N3 C2 C4 112.2(5) . . ?
N3 C2 S1 133.7(5) . . ?
C4 C2 S1 114.0(4) . . ?
C2 N3 C27 124.1(5) . . ?
N8 C4 N5 107.7(5) . . ?
N8 C4 C2 125.5(5) . . ?
N5 C4 C2 126.7(5) . . ?
C4 N5 C6 108.7(5) . . ?
C4 N5 C9 126.2(5) . . ?
C6 N5 C9 124.9(5) . . ?
C7 C6 N5 106.4(5) . . ?
C6 C7 N8 108.3(5) . . ?
C4 N8 C7 108.9(5) . . ?
C4 N8 C18 126.4(4) . . ?
C7 N8 C18 124.6(5) . . ?
C14 C9 C10 124.8(6) . . ?
C14 C9 N5 118.2(5) . . ?
C10 C9 N5 116.9(6) . . ?
C11 C10 C9 115.1(8) . . ?
C11 C10 C15 122.6(8) . . ?
C9 C10 C15 122.2(7) . . ?
C12 C11 C10 123.3(8) . . ?
C11 C12 C13 118.9(7) . . ?
C11 C12 C16 122.1(10) . . ?
C13 C12 C16 118.9(10) . . ?
C12 C13 C14 122.0(8) . . ?
C9 C14 C13 115.8(7) . . ?
C9 C14 C17 123.4(6) . . ?
C13 C14 C17 120.7(7) . . ?
C19 C18 C23 124.1(5) . . ?
C19 C18 N8 117.9(5) . . ?
C23 C18 N8 118.0(5) . . ?
C20 C19 C18 116.7(6) . . ?
C20 C19 C24 120.8(6) . . ?
C18 C19 C24 122.5(6) . . ?
C19 C20 C21 122.0(6) . . ?
C22 C21 C20 118.6(6) . . ?
C22 C21 C25 120.5(7) . . ?
C20 C21 C25 120.9(7) . . ?
C21 C22 C23 122.1(6) . . ?
C22 C23 C18 116.5(6) . . ?
C22 C23 C26 121.8(6) . . ?
C18 C23 C26 121.8(5) . . ?
C28 C27 C32 120.6(6) . . ?
C28 C27 N3 119.3(6) . . ?
C32 C27 N3 119.6(6) . . ?
C29 C28 C27 119.1(7) . . ?
C30 C29 C28 120.7(9) . . ?
C29 C30 C31 120.8(7) . . ?
C30 C31 C32 120.8(8) . . ?
C31 C32 C27 118.0(8) . . ?
O41 S40 O42 121.3(7) . . ?
O41 S40 O43 113.0(7) . . ?
O42 S40 O43 109.9(6) . . ?
O41 S40 C40 107.5(5) . . ?
O42 S40 C40 96.8(6) . . ?
O43 S40 C40 106.0(6) . . ?
S40 O41 Ag1 109.6(5) . . ?
S40 O42 Ag1 130.7(6) . 2_656 ?
F42 C40 F41 111.2(11) . . ?
F42 C40 F43 110.9(11) . . ?
F41 C40 F43 106.4(11) . . ?
F42 C40 S40 107.8(10) . . ?
F41 C40 S40 111.2(9) . . ?
F43 C40 S40 109.3(9) . . ?
O43' S40' O42' 117.1(13) . . ?
O43' S40' O41' 116.5(13) . . ?
O42' S40' O41' 117.4(13) . . ?
O43' S40' C40' 101.8(11) . . ?
O42' S40' C40' 99.3(11) . . ?
O41' S40' C40' 99.2(11) . . ?
S40' O41' Ag1' 109.4(15) . . ?
S40' O42' Ag1' 129.0(19) . 2_656 ?
F43' C40' F42' 109.1(15) . . ?
F43' C40' F41' 108.3(15) . . ?
F42' C40' F41' 107.0(15) . . ?
F43' C40' S40' 109.6(13) . . ?
F42' C40' S40' 111.2(14) . . ?
F41' C40' S40' 111.5(14) . . ?
O53 S50 O52 118.5(13) . . ?
O53 S50 O51 113.1(11) . . ?
O52 S50 O51 112.7(12) . . ?
O53 S50 C50 106.0(11) . . ?
O52 S50 C50 104.2(11) . . ?
O51 S50 C50 99.8(9) . . ?
F51 C50 F53 111.3(13) . . ?
F51 C50 F52 103.2(13) . . ?
F53 C50 F52 108.2(14) . . ?
F51 C50 S50 115.2(11) . . ?
F53 C50 S50 108.2(10) . . ?
F52 C50 S50 110.6(12) . . ?
O53' S50' O52' 124.2(12) . . ?
O53' S50' O51' 111.7(12) . . ?
O52' S50' O51' 111.3(13) . . ?
O53' S50' C50' 107.9(10) . . ?
O52' S50' C50' 100.7(10) . . ?
O51' S50' C50' 96.6(10) . . ?
F51' C50' F53' 107.1(14) . . ?
F51' C50' F52' 109.4(14) . . ?
F53' C50' F52' 99.9(13) . . ?
F51' C50' S50' 115.7(12) . . ?
F53' C50' S50' 115.1(12) . . ?
F52' C50' S50' 108.3(10) . . ?
Cl1 C60 Cl2 108.3(11) . . ?
Cl2' C60' Cl1' 108.8(13) . . ?

loop_
_geom_bond_atom_site_label_1
_geom_bond_atom_site_label_2
_geom_bond_distance
_geom_bond_site_symmetry_2
_geom_bond_publ_flag
Au1 S1 2.3095(13) . ?
Au1 S1 2.3095(13) 2_656 ?
Au1 Ag1 2.9064(12) . ?
Au1 Ag1 2.9064(12) 2_656 ?
Au1 Ag1' 2.960(4) . ?
Au1 Ag1' 2.960(4) 2_656 ?
Ag1 O41 2.344(9) . ?
Ag1 O42 2.442(10) 2_656 ?
Ag1 S1 2.5675(18) . ?
Ag1' O42' 1.92(3) 2_656 ?
Ag1' O41' 2.36(3) . ?
Ag1' S1 2.486(5) . ?
S1 C2 1.755(6) . ?
C2 N3 1.276(7) . ?
C2 C4 1.496(7) . ?
N3 C27 1.417(8) . ?
C4 N8 1.334(7) . ?
C4 N5 1.343(7) . ?
N5 C6 1.400(8) . ?
N5 C9 1.450(7) . ?
C6 C7 1.332(9) . ?
C7 N8 1.378(8) . ?
N8 C18 1.454(7) . ?
C9 C14 1.383(9) . ?
C9 C10 1.389(9) . ?
C10 C11 1.388(12) . ?
C10 C15 1.517(13) . ?
C11 C12 1.362(15) . ?
C12 C13 1.372(13) . ?
C12 C16 1.540(11) . ?
C13 C14 1.400(10) . ?
C14 C17 1.487(11) . ?
C18 C19 1.385(8) . ?
C18 C23 1.394(8) . ?
C19 C20 1.385(9) . ?
C19 C24 1.508(9) . ?
C20 C21 1.397(10) . ?
C21 C22 1.382(10) . ?
C21 C25 1.510(9) . ?
C22 C23 1.391(9) . ?
C23 C26 1.504(9) . ?
C27 C28 1.392(10) . ?
C27 C32 1.396(10) . ?
C28 C29 1.387(10) . ?
C29 C30 1.346(14) . ?
C30 C31 1.374(16) . ?
C31 C32 1.394(11) . ?
S40 O41 1.417(7) . ?
S40 O42 1.433(8) . ?
S40 O43 1.459(8) . ?
S40 C40 1.759(8) . ?
O42 Ag1 2.442(10) 2_656 ?
C40 F42 1.272(9) . ?
C40 F41 1.328(9) . ?
C40 F43 1.330(9) . ?
S40' O43' 1.424(10) . ?
S40' O42' 1.430(10) . ?
S40' O41' 1.431(10) . ?
S40' C40' 1.805(9) . ?
O42' Ag1' 1.92(3) 2_656 ?
C40' F43' 1.315(10) . ?
C40' F42' 1.323(10) . ?
C40' F41' 1.324(10) . ?
S50 O53 1.426(9) . ?
S50 O52 1.427(9) . ?
S50 O51 1.455(9) . ?
S50 C50 1.784(9) . ?
C50 F51 1.320(10) . ?
C50 F53 1.321(10) . ?
C50 F52 1.331(10) . ?
S50' O53' 1.387(9) . ?
S50' O52' 1.429(9) . ?
S50' O51' 1.454(10) . ?
S50' C50' 1.802(9) . ?
C50' F51' 1.309(10) . ?
C50' F53' 1.325(10) . ?
C50' F52' 1.340(10) . ?
C60 Cl1 1.749(11) . ?
C60 Cl2 1.750(11) . ?
C60' Cl2' 1.751(11) . ?
C60' Cl1' 1.751(11) . ?
